data_7045528
loop_
_publ_author_name
'Upmann, Daniel'
'Jones, Peter G.'

_publ_section_title
;
 Bromination and iodination of diphosphane dichalcogenides.
;
_journal_issue 8
_journal_name_full 'Dalton transactions (Cambridge, England : 2003)'
_journal_page_first 2748
_journal_page_last 2758
_journal_paper_doi 10.1039/c7dt04531j
_journal_volume 47
_journal_year 2018
_chemical_formula_sum 'C25 H22.14 Br3.86 P2 S'
_chemical_formula_weight 725.32
_space_group_IT_number 15
_space_group_name_Hall '-C 2yc'
_space_group_name_H-M_alt 'C 1 2/c 1'
_symmetry_cell_setting monoclinic
_symmetry_space_group_name_Hall '-C 2yc'
_symmetry_space_group_name_H-M 'C 1 2/c 1'
_atom_sites_solution_hydrogens geom
_atom_sites_solution_primary direct
_atom_sites_solution_secondary difmap
_audit_creation_method SHELXL-97
_audit_update_record
;
2016-07-19 deposited with the CCDC.
2018-02-02 downloaded from the CCDC.
;
_cell_angle_alpha 90.00
_cell_angle_beta 102.100(6)
_cell_angle_gamma 90.00
_cell_formula_units_Z 8
_cell_length_a 33.378(2)
_cell_length_b 9.7846(6)
_cell_length_c 16.5575(9)
_cell_measurement_reflns_used 8793
_cell_measurement_temperature 100(2)
_cell_measurement_theta_max 28.6930
_cell_measurement_theta_min 2.4920
_cell_volume 5287.4(5)
_computing_cell_refinement
;
CrysAlisPro, Agilent Technologies,
Version 1.171.37.35 (release 13-08-2014 CrysAlis171 .NET)
(compiled Aug 13 2014,18:06:01)
;
_computing_data_collection
;
CrysAlisPro, Agilent Technologies,
Version 1.171.37.35 (release 13-08-2014 CrysAlis171 .NET)
(compiled Aug 13 2014,18:06:01)
;
_computing_data_reduction
;
CrysAlisPro, Agilent Technologies,
Version 1.171.37.35 (release 13-08-2014 CrysAlis171 .NET)
(compiled Aug 13 2014,18:06:01)
;
_computing_molecular_graphics 'Bruker XP'
_computing_publication_material SHELXL-97
_computing_structure_refinement 'SHELXL-97 (Sheldrick, 1997)'
_computing_structure_solution 'SHELXS-97 (Sheldrick, 1990)'
_diffrn_ambient_temperature 100(2)
_diffrn_detector_area_resol_mean 16.1419
_diffrn_measured_fraction_theta_full 1.000
_diffrn_measured_fraction_theta_max 1.000
_diffrn_measurement_device_type 'Oxford Diffraction Xcalibur, Eos'
_diffrn_measurement_method '\w scan'
_diffrn_radiation_monochromator graphite
_diffrn_radiation_type 'Mo K\a'
_diffrn_radiation_wavelength 0.71073
_diffrn_reflns_av_R_equivalents 0.0723
_diffrn_reflns_av_sigmaI/netI 0.0405
_diffrn_reflns_limit_h_max 44
_diffrn_reflns_limit_h_min -44
_diffrn_reflns_limit_k_max 13
_diffrn_reflns_limit_k_min -13
_diffrn_reflns_limit_l_max 22
_diffrn_reflns_limit_l_min -22
_diffrn_reflns_number 64092
_diffrn_reflns_theta_full 28.70
_diffrn_reflns_theta_max 28.70
_diffrn_reflns_theta_min 2.17
_diffrn_source 'Enhance (Mo) X-ray Source'
_exptl_absorpt_coefficient_mu 6.096
_exptl_absorpt_correction_T_max 1.00000
_exptl_absorpt_correction_T_min 0.76183
_exptl_absorpt_correction_type multi-scan
_exptl_absorpt_process_details
;
CrysAlisPro, Agilent Technologies,
Version 1.171.37.35 (release 13-08-2014 CrysAlis171 .NET)
(compiled Aug 13 2014,18:06:01)
;
_exptl_crystal_colour yellow
_exptl_crystal_density_diffrn 1.822
_exptl_crystal_density_method 'not measured'
_exptl_crystal_description plate
_exptl_crystal_F_000 2826
_exptl_crystal_size_max 0.25
_exptl_crystal_size_mid 0.2
_exptl_crystal_size_min 0.1
_refine_diff_density_max 0.833
_refine_diff_density_min -0.600
_refine_diff_density_rms 0.101
_refine_ls_extinction_method none
_refine_ls_goodness_of_fit_ref 1.051
_refine_ls_hydrogen_treatment constr
_refine_ls_matrix_type full
_refine_ls_number_parameters 301
_refine_ls_number_reflns 6831
_refine_ls_number_restraints 0
_refine_ls_restrained_S_all 1.051
_refine_ls_R_factor_all 0.0580
_refine_ls_R_factor_gt 0.0389
_refine_ls_shift/su_max 0.000
_refine_ls_shift/su_mean 0.000
_refine_ls_structure_factor_coef Fsqd
_refine_ls_weighting_details 'calc w=1/[\s^2^(Fo^2^)+(0.0238P)^2^+14.6355P] where P=(Fo^2^+2Fc^2^)/3'
_refine_ls_weighting_scheme calc
_refine_ls_wR_factor_gt 0.0701
_refine_ls_wR_factor_ref 0.0754
_reflns_number_gt 5433
_reflns_number_total 6831
_reflns_threshold_expression >2sigma(I)
_cod_data_source_file c7dt04531j2.cif
_cod_data_source_block joerg
_cod_depositor_comments 'Adding full bibliography for 7045509--7045531.cif.'
_cod_original_sg_symbol_H-M 'C 2/c'
_cod_database_code 7045528

loop_
_symmetry_equiv_pos_as_xyz
'x, y, z'
'-x, y, -z+1/2'
'x+1/2, y+1/2, z'
'-x+1/2, y+1/2, -z+1/2'
'-x, -y, -z'
'x, -y, z-1/2'
'-x+1/2, -y+1/2, -z'
'x+1/2, -y+1/2, z-1/2'

loop_
_atom_site_label
_atom_site_type_symbol
_atom_site_fract_x
_atom_site_fract_y
_atom_site_fract_z
_atom_site_U_iso_or_equiv
_atom_site_adp_type
_atom_site_occupancy
_atom_site_symmetry_multiplicity
_atom_site_calc_flag
_atom_site_refinement_flags
_atom_site_disorder_group
Br1 Br 0.179905(10) 0.10450(4) 0.27420(2) 0.03140(9) Uani 1 1 d . .
Br2 Br 0.194925(11) 0.09711(3) 0.53778(2) 0.03153(9) Uani 1 1 d . .
Br3 Br 0.2500 0.2500 0.5000 0.02615(11) Uani 1 2 d S .
Br4 Br 0.0000 -0.05601(6) 0.2500 0.02267(16) Uani 0.7269(12) 2 d SP 1
Br5 Br 0.076098(19) -0.06043(5) 0.31188(3) 0.02839(16) Uani 0.7269(12) 1 d P 1
Br6 Br 0.04701(5) -0.05296(13) 0.31628(7) 0.0272(4) Uani 0.2731(12) 1 d P 2
S1 S 0.05358(2) 0.49793(9) 0.30801(5) 0.02601(18) Uani 1 1 d . .
P1 P 0.09547(2) 0.41568(8) 0.39369(4) 0.01687(16) Uani 1 1 d . .
P2 P 0.13615(2) 0.27137(9) 0.26464(4) 0.01927(17) Uani 1 1 d . .
C01 C 0.11885(9) 0.2619(3) 0.36026(16) 0.0189(6) Uani 1 1 d . .
H01A H 0.1426 0.2365 0.4044 0.023 Uiso 1 1 calc R .
H01B H 0.0987 0.1866 0.3556 0.023 Uiso 1 1 calc R .
C11 C 0.13770(9) 0.5285(3) 0.43530(19) 0.0222(7) Uani 1 1 d . .
C12 C 0.16765(9) 0.4891(3) 0.50272(19) 0.0246(7) Uani 1 1 d . .
H12 H 0.1670 0.4002 0.5255 0.030 Uiso 1 1 calc R .
C13 C 0.19849(10) 0.5794(4) 0.5368(2) 0.0330(8) Uani 1 1 d . .
H13 H 0.2192 0.5520 0.5824 0.040 Uiso 1 1 calc R .
C14 C 0.19918(11) 0.7103(4) 0.5043(3) 0.0382(9) Uani 1 1 d . .
H14 H 0.2199 0.7730 0.5287 0.046 Uiso 1 1 calc R .
C15 C 0.16992(12) 0.7489(4) 0.4370(2) 0.0376(9) Uani 1 1 d . .
H15 H 0.1708 0.8379 0.4144 0.045 Uiso 1 1 calc R .
C16 C 0.13897(11) 0.6592(3) 0.4016(2) 0.0281(7) Uani 1 1 d . .
H16 H 0.1188 0.6863 0.3548 0.034 Uiso 1 1 calc R .
C21 C 0.07679(8) 0.3571(3) 0.48259(16) 0.0150(6) Uani 1 1 d . .
C22 C 0.05408(9) 0.4526(3) 0.51730(17) 0.0177(6) Uani 1 1 d . .
H22 H 0.0488 0.5404 0.4929 0.021 Uiso 1 1 calc R .
C23 C 0.03923(9) 0.4198(3) 0.58714(17) 0.0205(6) Uani 1 1 d . .
H23 H 0.0239 0.4848 0.6106 0.025 Uiso 1 1 calc R .
C24 C 0.04697(9) 0.2918(3) 0.62237(18) 0.0228(7) Uani 1 1 d . .
H24 H 0.0371 0.2695 0.6705 0.027 Uiso 1 1 calc R .
C25 C 0.06896(10) 0.1958(3) 0.58819(17) 0.0216(6) Uani 1 1 d . .
H25 H 0.0738 0.1078 0.6126 0.026 Uiso 1 1 calc R .
C26 C 0.08404(9) 0.2278(3) 0.51815(17) 0.0197(6) Uani 1 1 d . .
H26 H 0.0992 0.1620 0.4947 0.024 Uiso 1 1 calc R .
C31 C 0.09758(9) 0.2368(3) 0.17464(17) 0.0210(6) Uani 1 1 d . .
C32 C 0.11061(11) 0.2162(3) 0.10113(19) 0.0282(7) Uani 1 1 d . .
H32 H 0.1387 0.2267 0.0994 0.034 Uiso 1 1 calc R .
C33 C 0.08236(11) 0.1803(4) 0.03035(19) 0.0310(8) Uani 1 1 d . .
H33 H 0.0911 0.1653 -0.0200 0.037 Uiso 1 1 calc R .
C34 C 0.04146(11) 0.1663(3) 0.03339(19) 0.0285(8) Uani 1 1 d . .
H34 H 0.0221 0.1415 -0.0151 0.034 Uiso 1 1 calc R .
C35 C 0.02854(10) 0.1882(3) 0.1063(2) 0.0269(7) Uani 1 1 d . .
H35 H 0.0003 0.1795 0.1074 0.032 Uiso 1 1 calc R .
C36 C 0.05642(9) 0.2227(3) 0.17775(19) 0.0234(7) Uani 1 1 d . .
H36 H 0.0476 0.2365 0.2281 0.028 Uiso 1 1 calc R .
C41 C 0.16380(9) 0.4244(3) 0.25498(17) 0.0209(6) Uani 1 1 d . .
C42 C 0.20350(9) 0.4430(4) 0.30216(18) 0.0238(7) Uani 1 1 d . .
H42 H 0.2164 0.3722 0.3375 0.029 Uiso 1 1 calc R .
C43 C 0.22357(10) 0.5642(4) 0.29699(19) 0.0295(8) Uani 1 1 d . .
H43 H 0.2505 0.5772 0.3289 0.035 Uiso 1 1 calc R .
C44 C 0.20474(10) 0.6682(4) 0.24519(19) 0.0290(8) Uani 1 1 d . .
H44 H 0.2189 0.7514 0.2413 0.035 Uiso 1 1 calc R .
C45 C 0.16544(10) 0.6498(4) 0.19944(19) 0.0297(8) Uani 1 1 d . .
H45 H 0.1525 0.7213 0.1646 0.036 Uiso 1 1 calc R .
C46 C 0.14466(10) 0.5281(4) 0.20380(18) 0.0254(7) Uani 1 1 d . .
H46 H 0.1177 0.5158 0.1722 0.030 Uiso 1 1 calc R .

loop_
_atom_site_aniso_label
_atom_site_aniso_U_11
_atom_site_aniso_U_22
_atom_site_aniso_U_33
_atom_site_aniso_U_23
_atom_site_aniso_U_13
_atom_site_aniso_U_12
Br1 0.02531(18) 0.0414(2) 0.02933(18) -0.00211(15) 0.00995(14) 0.01261(15)
Br2 0.02982(19) 0.02832(18) 0.03160(18) 0.00060(14) -0.00459(14) 0.00687(15)
Br3 0.0279(2) 0.0247(2) 0.0213(2) -0.00303(18) -0.00532(18) 0.01088(19)
Br4 0.0368(4) 0.0140(3) 0.0198(3) 0.000 0.0119(3) 0.000
Br5 0.0379(4) 0.0201(2) 0.0255(2) 0.00141(17) 0.0027(2) -0.0009(2)
Br6 0.0300(10) 0.0270(6) 0.0212(6) 0.0030(5) -0.0021(5) -0.0008(5)
S1 0.0216(4) 0.0406(5) 0.0162(4) 0.0112(3) 0.0048(3) 0.0111(4)
P1 0.0149(4) 0.0236(4) 0.0131(3) 0.0031(3) 0.0051(3) 0.0027(3)
P2 0.0143(4) 0.0318(4) 0.0122(3) 0.0010(3) 0.0039(3) 0.0030(3)
C01 0.0218(16) 0.0251(16) 0.0109(13) 0.0018(11) 0.0056(11) 0.0034(13)
C11 0.0212(16) 0.0245(16) 0.0248(16) -0.0030(13) 0.0140(13) -0.0003(13)
C12 0.0163(16) 0.0280(17) 0.0301(17) -0.0045(14) 0.0062(13) 0.0016(13)
C13 0.0184(17) 0.036(2) 0.045(2) -0.0158(17) 0.0089(15) -0.0024(15)
C14 0.0261(19) 0.036(2) 0.060(3) -0.0235(19) 0.0253(18) -0.0124(16)
C15 0.044(2) 0.0282(19) 0.050(2) -0.0045(17) 0.0311(19) -0.0074(17)
C16 0.0321(19) 0.0273(17) 0.0305(18) 0.0017(14) 0.0194(15) 0.0019(15)
C21 0.0115(13) 0.0216(15) 0.0112(13) -0.0004(11) 0.0009(10) -0.0045(11)
C22 0.0162(15) 0.0216(15) 0.0149(14) -0.0020(11) 0.0021(11) -0.0029(12)
C23 0.0162(15) 0.0311(17) 0.0140(14) -0.0075(12) 0.0027(11) 0.0004(13)
C24 0.0237(17) 0.0329(18) 0.0122(14) -0.0041(12) 0.0049(12) -0.0076(14)
C25 0.0273(17) 0.0220(15) 0.0156(14) 0.0027(12) 0.0048(12) -0.0051(13)
C26 0.0199(16) 0.0242(16) 0.0147(14) -0.0028(12) 0.0030(12) 0.0003(13)
C31 0.0222(16) 0.0276(17) 0.0128(13) 0.0025(12) 0.0029(11) -0.0047(13)
C32 0.0293(18) 0.037(2) 0.0202(16) -0.0025(14) 0.0093(13) -0.0101(15)
C33 0.045(2) 0.0354(19) 0.0128(15) -0.0018(13) 0.0054(14) -0.0123(17)
C34 0.037(2) 0.0227(17) 0.0203(16) 0.0045(13) -0.0079(14) -0.0095(15)
C35 0.0189(16) 0.0279(17) 0.0300(18) 0.0076(14) -0.0035(13) -0.0009(14)
C36 0.0215(16) 0.0291(17) 0.0196(15) 0.0036(13) 0.0042(12) 0.0025(13)
C41 0.0143(14) 0.0366(18) 0.0125(13) 0.0023(12) 0.0044(11) 0.0013(13)
C42 0.0164(15) 0.0397(19) 0.0159(14) 0.0062(13) 0.0046(12) 0.0039(14)
C43 0.0177(16) 0.050(2) 0.0196(16) 0.0018(15) 0.0007(13) -0.0013(15)
C44 0.0229(17) 0.040(2) 0.0252(17) 0.0053(15) 0.0084(14) -0.0067(15)
C45 0.0279(18) 0.040(2) 0.0206(16) 0.0117(14) 0.0037(14) 0.0016(15)
C46 0.0163(15) 0.041(2) 0.0180(15) 0.0031(14) 0.0027(12) -0.0013(14)

loop_
_atom_type_symbol
_atom_type_description
_atom_type_scat_dispersion_real
_atom_type_scat_dispersion_imag
_atom_type_scat_source
C C 0.0033 0.0016 'International Tables Vol C Tables 4.2.6.8 and 6.1.1.4'
H H 0.0000 0.0000 'International Tables Vol C Tables 4.2.6.8 and 6.1.1.4'
P P 0.1023 0.0942 'International Tables Vol C Tables 4.2.6.8 and 6.1.1.4'
S S 0.1246 0.1234 'International Tables Vol C Tables 4.2.6.8 and 6.1.1.4'
Br Br -0.2901 2.4595 'International Tables Vol C Tables 4.2.6.8 and 6.1.1.4'

loop_
_geom_angle_atom_site_label_1
_geom_angle_atom_site_label_2
_geom_angle_atom_site_label_3
_geom_angle
_geom_angle_site_symmetry_1
Br2 Br3 Br2 180.000(10) 7_556
Br5 Br4 Br5 178.04(3) 2
C21 P1 C11 104.93(13) .
C21 P1 C01 103.10(13) .
C11 P1 C01 105.59(14) .
C21 P1 S1 114.03(10) .
C11 P1 S1 114.13(11) .
C01 P1 S1 113.95(10) .
C41 P2 C31 112.35(14) .
C41 P2 C01 112.96(14) .
C31 P2 C01 114.63(14) .
C41 P2 Br1 106.53(10) .
C31 P2 Br1 105.93(11) .
C01 P2 Br1 103.41(10) .
P2 C01 P1 117.33(16) .
C12 C11 C16 119.9(3) .
C12 C11 P1 120.6(2) .
C16 C11 P1 119.5(3) .
C13 C12 C11 120.0(3) .
C12 C13 C14 120.1(4) .
C15 C14 C13 120.1(3) .
C14 C15 C16 120.6(3) .
C15 C16 C11 119.4(3) .
C26 C21 C22 119.5(3) .
C26 C21 P1 124.9(2) .
C22 C21 P1 115.5(2) .
C23 C22 C21 120.4(3) .
C24 C23 C22 119.6(3) .
C23 C24 C25 120.7(3) .
C24 C25 C26 120.2(3) .
C25 C26 C21 119.6(3) .
C32 C31 C36 120.7(3) .
C32 C31 P2 117.1(2) .
C36 C31 P2 122.2(2) .
C33 C32 C31 119.6(3) .
C34 C33 C32 119.7(3) .
C35 C34 C33 120.5(3) .
C34 C35 C36 120.5(3) .
C35 C36 C31 119.0(3) .
C46 C41 C42 120.4(3) .
C46 C41 P2 119.2(2) .
C42 C41 P2 120.4(2) .
C43 C42 C41 119.6(3) .
C42 C43 C44 120.4(3) .
C45 C44 C43 119.8(3) .
C44 C45 C46 120.7(3) .
C45 C46 C41 119.2(3) .

loop_
_geom_bond_atom_site_label_1
_geom_bond_atom_site_label_2
_geom_bond_distance
_geom_bond_site_symmetry_2
Br1 P2 2.1742(9) .
Br2 Br3 2.5476(4) .
Br3 Br2 2.5476(4) 7_556
Br4 Br5 2.5322(6) 2
Br4 Br5 2.5322(6) .
S1 P1 1.9452(11) .
P1 C21 1.808(3) .
P1 C11 1.809(3) .
P1 C01 1.833(3) .
P2 C41 1.783(3) .
P2 C31 1.786(3) .
P2 C01 1.798(3) .
C11 C12 1.388(4) .
C11 C16 1.399(4) .
C12 C13 1.384(5) .
C13 C14 1.391(5) .
C14 C15 1.372(5) .
C15 C16 1.389(5) .
C21 C26 1.395(4) .
C21 C22 1.400(4) .
C22 C23 1.388(4) .
C23 C24 1.383(4) .
C24 C25 1.384(4) .
C25 C26 1.393(4) .
C31 C32 1.390(4) .
C31 C36 1.392(4) .
C32 C33 1.387(4) .
C33 C34 1.383(5) .
C34 C35 1.381(5) .
C35 C36 1.385(4) .
C41 C46 1.389(4) .
C41 C42 1.402(4) .
C42 C43 1.374(5) .
C43 C44 1.393(5) .
C44 C45 1.382(5) .
C45 C46 1.388(5) .
